data_2211313
loop_
_publ_author_name
'Zhu, Li-Na'
'Gao, Shan'
'Huo, Li-Hua '
'Zhao, Hui '

_publ_section_title
;
 Diaquatetramethanolcobalt(II) sulfate
;
_journal_coeditor_code BX2041
_journal_issue 12
_journal_name_full 'Acta Crystallographica Section E'
_journal_page_first m3401
_journal_page_last m3403
_journal_paper_doi 10.1107/S1600536806048550
_journal_volume 62
_journal_year 2006
_chemical_formula_iupac '[Co (C H4 O)4 (H2 O)2] S O4'
_chemical_formula_moiety 'C4 H20 Co O6 +, O4 S -'
_chemical_formula_sum 'C4 H20 Co O10 S'
_chemical_formula_weight 319.19
_chemical_name_systematic
;
Diaquatetraethanolcobalt(II) sulfate
;
_space_group_IT_number 167
_symmetry_cell_setting trigonal
_symmetry_space_group_name_Hall '-R 3 2"c'
_symmetry_space_group_name_H-M 'R -3 c :H'
_atom_sites_solution_hydrogens geom
_atom_sites_solution_primary direct
_atom_sites_solution_secondary difmap
_cell_angle_alpha 90.00
_cell_angle_beta 90.00
_cell_angle_gamma 120.00
_cell_formula_units_Z 18
_cell_length_a 15.656(2)
_cell_length_b 15.656(2)
_cell_length_c 29.144(6)
_cell_measurement_reflns_used 15909
_cell_measurement_temperature 295(2)
_cell_measurement_theta_max 27.46
_cell_measurement_theta_min 3.19
_cell_volume 6186.4(17)
_computing_cell_refinement RAPID-AUTO
_computing_data_collection 'RAPID-AUTO (Rigaku, 1998)'
_computing_data_reduction 'CrystalStructure (Rigaku/MSC, 2002)'
_computing_molecular_graphics 'ORTEPII (Johnson, 1976)'
_computing_publication_material SHELXL97
_computing_structure_refinement 'SHELXL97  (Sheldrick, 1997)'
_computing_structure_solution 'SHELXS97 (Sheldrick, 1997)'
_diffrn_ambient_temperature 295(2)
_diffrn_detector_area_resol_mean 10
_diffrn_measured_fraction_theta_full 0.999
_diffrn_measured_fraction_theta_max 0.999
_diffrn_measurement_device_type 'Rigaku R-AXIS RAPID'
_diffrn_measurement_method \w
_diffrn_radiation_monochromator graphite
_diffrn_radiation_source 'fine-focus sealed tube'
_diffrn_radiation_type MoK\a
_diffrn_radiation_wavelength 0.71073
_diffrn_reflns_av_R_equivalents 0.0202
_diffrn_reflns_av_sigmaI/netI 0.0094
_diffrn_reflns_limit_h_max 19
_diffrn_reflns_limit_h_min -20
_diffrn_reflns_limit_k_max 20
_diffrn_reflns_limit_k_min -17
_diffrn_reflns_limit_l_max 37
_diffrn_reflns_limit_l_min -37
_diffrn_reflns_number 18840
_diffrn_reflns_theta_full 27.46
_diffrn_reflns_theta_max 27.46
_diffrn_reflns_theta_min 3.17
_diffrn_standards_number 0
_exptl_absorpt_coefficient_mu 1.433
_exptl_absorpt_correction_T_max 0.7825
_exptl_absorpt_correction_T_min 0.6570
_exptl_absorpt_correction_type multi-scan
_exptl_absorpt_process_details '(ABSCOR; Higashi, 1995)'
_exptl_crystal_colour orange
_exptl_crystal_density_diffrn 1.542
_exptl_crystal_density_method 'not measured'
_exptl_crystal_description prism
_exptl_crystal_F_000 3006
_exptl_crystal_size_max 0.32
_exptl_crystal_size_mid 0.25
_exptl_crystal_size_min 0.18
_refine_diff_density_max 0.301
_refine_diff_density_min -0.356
_refine_ls_extinction_method none
_refine_ls_goodness_of_fit_ref 1.077
_refine_ls_hydrogen_treatment mixed
_refine_ls_matrix_type full
_refine_ls_number_parameters 88
_refine_ls_number_reflns 1583
_refine_ls_number_restraints 5
_refine_ls_restrained_S_all 1.077
_refine_ls_R_factor_all 0.0298
_refine_ls_R_factor_gt 0.0261
_refine_ls_shift/su_max 0.000
_refine_ls_shift/su_mean 0.000
_refine_ls_structure_factor_coef Fsqd
_refine_ls_weighting_details 'calc w=1/[\s^2^(Fo^2^)+(0.0486P)^2^+4.4049P] where P=(Fo^2^+2Fc^2^)/3'
_refine_ls_weighting_scheme calc
_refine_ls_wR_factor_gt 0.0769
_refine_ls_wR_factor_ref 0.0787
_reflns_number_gt 1383
_reflns_number_total 1583
_reflns_threshold_expression I>2\s(I)
_cod_data_source_file bx2041.cif
_cod_data_source_block I
_cod_original_cell_volume 6186.8(17)
_cod_original_sg_symbol_H-M 'R -3 c'
_cod_database_code 2211313
_cod_database_fobs_code 2211313

loop_
_symmetry_equiv_pos_as_xyz
'x, y, z'
'-y, x-y, z'
'-x+y, -x, z'
'y, x, -z+1/2'
'x-y, -y, -z+1/2'
'-x, -x+y, -z+1/2'
'x+2/3, y+1/3, z+1/3'
'-y+2/3, x-y+1/3, z+1/3'
'-x+y+2/3, -x+1/3, z+1/3'
'y+2/3, x+1/3, -z+5/6'
'x-y+2/3, -y+1/3, -z+5/6'
'-x+2/3, -x+y+1/3, -z+5/6'
'x+1/3, y+2/3, z+2/3'
'-y+1/3, x-y+2/3, z+2/3'
'-x+y+1/3, -x+2/3, z+2/3'
'y+1/3, x+2/3, -z+7/6'
'x-y+1/3, -y+2/3, -z+7/6'
'-x+1/3, -x+y+2/3, -z+7/6'
'-x, -y, -z'
'y, -x+y, -z'
'x-y, x, -z'
'-y, -x, z-1/2'
'-x+y, y, z-1/2'
'x, x-y, z-1/2'
'-x+2/3, -y+1/3, -z+1/3'
'y+2/3, -x+y+1/3, -z+1/3'
'x-y+2/3, x+1/3, -z+1/3'
'-y+2/3, -x+1/3, z-1/6'
'-x+y+2/3, y+1/3, z-1/6'
'x+2/3, x-y+1/3, z-1/6'
'-x+1/3, -y+2/3, -z+2/3'
'y+1/3, -x+y+2/3, -z+2/3'
'x-y+1/3, x+2/3, -z+2/3'
'-y+1/3, -x+2/3, z+1/6'
'-x+y+1/3, y+2/3, z+1/6'
'x+1/3, x-y+2/3, z+1/6'

loop_
_atom_site_type_symbol
_atom_site_label
_atom_site_fract_x
_atom_site_fract_y
_atom_site_fract_z
_atom_site_U_iso_or_equiv
_atom_site_adp_type
_atom_site_calc_flag
_atom_site_refinement_flags
_atom_site_occupancy
Co Co1 0.339420(18) 0.3333 0.0833 0.03261(13) Uani d S 1
S S1 0.02523(4) 0.3333 0.0833 0.02996(15) Uani d S 1
O O1 0.44246(9) 0.34726(10) 0.03377(4) 0.0461(3) Uani d D 1
O O2 0.26321(10) 0.18372(11) 0.06918(6) 0.0593(4) Uani d D 1
O O3 0.10905(9) 0.39292(9) 0.05269(4) 0.0406(3) Uani d . 1
O O4 -0.06168(9) 0.26858(10) 0.05582(4) 0.0516(3) Uani d . 1
O O1W 0.25588(11) 0.35362(13) 0.03469(4) 0.0570(4) Uani d D 1
C C1 0.54615(15) 0.4107(2) 0.03263(8) 0.0723(7) Uani d . 1
C C2 0.16039(17) 0.12499(19) 0.06291(10) 0.0809(8) Uani d . 1
H H1 0.4186(17) 0.3243(16) 0.0078(5) 0.069 Uiso d D 1
H H2 0.284(2) 0.1443(18) 0.0668(9) 0.089 Uiso d D 1
H H1A 0.5624 0.4619 0.0104 0.108 Uiso calc R 1
H H1B 0.5774 0.3735 0.0243 0.108 Uiso calc R 1
H H1C 0.5688 0.4397 0.0624 0.108 Uiso calc R 1
H H2A 0.1308 0.1659 0.0643 0.121 Uiso calc R 1
H H2B 0.1332 0.0759 0.0866 0.121 Uiso calc R 1
H H2C 0.1472 0.0932 0.0335 0.121 Uiso calc R 1
H H1W1 0.2579(19) 0.344(2) 0.0065(4) 0.085 Uiso d D 1
H H1W2 0.2062(14) 0.358(2) 0.0410(7) 0.085 Uiso d D 1

loop_
_atom_site_aniso_label
_atom_site_aniso_U_11
_atom_site_aniso_U_22
_atom_site_aniso_U_33
_atom_site_aniso_U_12
_atom_site_aniso_U_13
_atom_site_aniso_U_23
Co1 0.03453(16) 0.0423(2) 0.02355(19) 0.02117(10) -0.00208(5) -0.00417(11)
S1 0.0340(2) 0.0368(3) 0.0201(3) 0.01839(14) 0.00121(9) 0.00241(18)
O1 0.0407(6) 0.0653(8) 0.0274(6) 0.0228(6) 0.0002(5) -0.0091(5)
O2 0.0436(7) 0.0447(7) 0.0887(12) 0.0214(6) -0.0103(7) -0.0160(7)
O3 0.0388(6) 0.0517(7) 0.0307(6) 0.0222(5) 0.0069(5) 0.0110(5)
O4 0.0432(7) 0.0578(8) 0.0334(6) 0.0098(6) -0.0085(5) 0.0057(6)
O1W 0.0659(9) 0.1066(12) 0.0261(6) 0.0639(9) -0.0039(6) -0.0042(7)
C1 0.0435(11) 0.0927(18) 0.0597(13) 0.0184(12) 0.0038(10) -0.0171(13)
C2 0.0482(12) 0.0597(14) 0.121(2) 0.0168(11) -0.0246(14) -0.0195(14)

loop_
_atom_type_symbol
_atom_type_description
_atom_type_scat_dispersion_real
_atom_type_scat_dispersion_imag
_atom_type_scat_source
C C 0.0033 0.0016 'International Tables Vol C Tables 4.2.6.8 and 6.1.1.4'
H H 0.0000 0.0000 'International Tables Vol C Tables 4.2.6.8 and 6.1.1.4'
O O 0.0106 0.0060 'International Tables Vol C Tables 4.2.6.8 and 6.1.1.4'
S S 0.1246 0.1234 'International Tables Vol C Tables 4.2.6.8 and 6.1.1.4'
Co Co 0.3494 0.9721 'International Tables Vol C Tables 4.2.6.8 and 6.1.1.4'

loop_
_geom_angle_atom_site_label_1
_geom_angle_atom_site_label_2
_geom_angle_atom_site_label_3
_geom_angle_site_symmetry_1
_geom_angle_site_symmetry_3
_geom_angle
_geom_angle_publ_flag
O1 Co1 O1 . 17_554 88.16(7) yes
O2 Co1 O1 . . 87.62(6) yes
O2 Co1 O1 17_554 . 93.25(6) yes
O2 Co1 O2 17_554 . 178.79(8) yes
O1W Co1 O1 . . 91.42(5) yes
O1W Co1 O1 17_554 . 177.48(6) yes
O1W Co1 O2 . . 89.21(7) yes
O1W Co1 O2 17_554 . 89.93(6) yes
O2 Co1 O1 . 17_554 93.25(6) no
O2 Co1 O1 17_554 17_554 87.62(6) no
O1W Co1 O1 17_554 17_554 91.42(5) no
O1W Co1 O1 . 17_554 177.49(6) no
O1W Co1 O2 17_554 17_554 89.21(6) no
O1W Co1 O2 . 17_554 89.93(6) no
O1W Co1 O1W 17_554 . 89.11(8) no
Co1 O1W H1W1 . . 124.1(17) no
Co1 O1W H1W2 . . 123.4(16) no
Co1 O2 H2 . . 130(2) no
Co1 O1 H1 . . 115.0(17) no
O1 C1 H1A . . 109.5 no
O1 C1 H1B . . 109.5 no
O1 C1 H1C . . 109.5 no
O2 C2 H2A . . 109.5 no
O2 C2 H2B . . 109.5 no
O2 C2 H2C . . 109.5 no
O3 S1 O3 . 17_554 109.83(10) no
O4 S1 O4 17_554 . 108.64(13) no
O4 S1 O3 17_554 . 109.78(7) no
O4 S1 O3 . . 109.40(7) no
O4 S1 O3 17_554 17_554 109.40(7) no
O4 S1 O3 . 17_554 109.78(7) no
C1 O1 Co1 . . 129.92(12) no
C1 O1 H1 . . 112.7(17) no
C2 O2 Co1 . . 125.98(15) no
C2 O2 H2 . . 104(2) no
H1A C1 H1B . . 109.5 no
H1A C1 H1C . . 109.5 no
H1B C1 H1C . . 109.5 no
H2A C2 H2B . . 109.5 no
H2A C2 H2C . . 109.5 no
H2B C2 H2C . . 109.5 no
H1W1 O1W H1W2 . . 110.7(15) no

loop_
_geom_bond_atom_site_label_1
_geom_bond_atom_site_label_2
_geom_bond_site_symmetry_2
_geom_bond_distance
_geom_bond_publ_flag
Co1 O1 . 2.0940(12) yes
Co1 O2 . 2.0703(15) yes
Co1 O1W . 2.0584(13) yes
Co1 O1 17_554 2.0940(12) no
Co1 O2 17_554 2.0702(15) no
Co1 O1W 17_554 2.0583(13) no
S1 O3 . 1.4716(12) no
S1 O4 . 1.4638(12) no
S1 O3 17_554 1.4716(12) no
S1 O4 17_554 1.4637(12) no
O1 C1 . 1.418(2) no
O1 H1 . 0.842(10) no
O2 C2 . 1.411(3) no
O2 H2 . 0.83(3) no
O1W H1W1 . 0.839(13) no
O1W H1W2 . 0.84(3) no
C1 H1A . 0.9600 no
C1 H1B . 0.9600 no
C1 H1C . 0.9600 no
C2 H2A . 0.9600 no
C2 H2B . 0.9600 no
C2 H2C . 0.9600 no

loop_
_geom_hbond_atom_site_label_D
_geom_hbond_atom_site_label_H
_geom_hbond_atom_site_label_A
_geom_hbond_site_symmetry_A
_geom_hbond_distance_DH
_geom_hbond_distance_HA
_geom_hbond_distance_DA
_geom_hbond_angle_DHA
_geom_hbond_publ_flag
O1W H1W1 O4 20 0.839(13) 1.847(9) 2.6839(18) 176(3) yes
O1W H1W2 O3 . 0.84(3) 1.89(3) 2.7117(17) 170(3) yes
O1 H1 O3 20 0.84(3) 1.85(3) 2.6770(16) 168(2) yes
O2 H2 O4 3 0.83(3) 1.83(3) 2.629(2) 174(3) yes

loop_
_geom_torsion_atom_site_label_1
_geom_torsion_atom_site_label_2
_geom_torsion_atom_site_label_3
_geom_torsion_atom_site_label_4
_geom_torsion_site_symmetry_1
_geom_torsion
_geom_torsion_publ_flag
O1W Co1 O1 C1 . 126.2(2) no
O2 Co1 O1 C1 17_554 36.2(2) no
O2 Co1 O1 C1 . -144.6(2) no
O1 Co1 O1 C1 17_554 -51.29(18) no
O1W Co1 O2 C2 17_554 45.6(2) no
O1W Co1 O2 C2 . -43.5(2) no
O1 Co1 O2 C2 . -135.0(2) no
O1 Co1 O2 C2 17_554 137.0(2) no
